data_2215657
loop_
_publ_author_name
'Lee, Na Young'
'Yoon, Jong Uk'
'Jeong, Jong Hwa'

_publ_section_title
Dichlorido[<i>N</i>,<i>N</i>,<i>N</i>',<i>N</i>'-tetramethylcyclohexane-1,2-diamine-\k^2^<i>N</i>,<i>N</i>']zinc(II)
_journal_coeditor_code SJ2341
_journal_issue 10
_journal_name_full 'Acta Crystallographica Section E'
_journal_page_first m2471
_journal_page_last m2471
_journal_paper_doi 10.1107/S1600536807042675
_journal_volume 63
_journal_year 2007
_chemical_formula_iupac '[Zn Cl2 (C10 H22 N2)]'
_chemical_formula_moiety 'C10 H22 Cl2 N2 Zn'
_chemical_formula_sum 'C10 H22 Cl2 N2 Zn'
_chemical_formula_weight 306.59
_chemical_name_systematic
;
Dichlorido[N,N,N',N'-tetramethylcyclohexane-1,2-diamine-\k^2^N,N']zinc(II)
;
_space_group_IT_number 14
_symmetry_cell_setting monoclinic
_symmetry_space_group_name_Hall '-P 2yn'
_symmetry_space_group_name_H-M 'P 1 21/n 1'
_atom_sites_solution_hydrogens geom
_atom_sites_solution_primary direct
_atom_sites_solution_secondary difmap
_audit_creation_method SHELXL-97
_cell_angle_alpha 90.00
_cell_angle_beta 107.504(6)
_cell_angle_gamma 90.00
_cell_formula_units_Z 4
_cell_length_a 8.2566(6)
_cell_length_b 14.1915(13)
_cell_length_c 12.9584(9)
_cell_measurement_reflns_used 25
_cell_measurement_temperature 293(2)
_cell_measurement_theta_max 13.31
_cell_measurement_theta_min 9.24
_cell_volume 1448.1(2)
_computing_cell_refinement 'CAD-4 Software (Enraf--Nonius, 1989)'
_computing_data_collection 'CAD-4 Software (Enraf--Nonius, 1989)'
_computing_data_reduction 'XCAD (McArdle, 1999)'
_computing_molecular_graphics 'ORTEXIII (McArdle, 1995)'
_computing_publication_material 'SHELXL97 (Sheldrick, 1997)'
_computing_structure_refinement 'SHELXL97 (Sheldrick, 1997)'
_computing_structure_solution 'SHELXS97 (Sheldrick, 1997)'
_diffrn_ambient_temperature 293(2)
_diffrn_measured_fraction_theta_full 0.999
_diffrn_measured_fraction_theta_max 0.999
_diffrn_measurement_device_type 'Enraf--Nonius CAD-4 four-circle'
_diffrn_measurement_method 'scintillation counter'
_diffrn_radiation_monochromator graphite
_diffrn_radiation_source 'fine-focus sealed tube'
_diffrn_radiation_type MoK\a
_diffrn_radiation_wavelength 0.71073
_diffrn_reflns_av_R_equivalents 0.0113
_diffrn_reflns_av_sigmaI/netI 0.0229
_diffrn_reflns_limit_h_max 9
_diffrn_reflns_limit_h_min -9
_diffrn_reflns_limit_k_max 0
_diffrn_reflns_limit_k_min -17
_diffrn_reflns_limit_l_max 15
_diffrn_reflns_limit_l_min 0
_diffrn_reflns_number 2918
_diffrn_reflns_theta_full 25.48
_diffrn_reflns_theta_max 25.48
_diffrn_reflns_theta_min 2.19
_diffrn_standards_decay_% 0.2
_diffrn_standards_interval_time 60
_diffrn_standards_number 3
_exptl_absorpt_coefficient_mu 2.040
_exptl_absorpt_correction_T_max 0.49
_exptl_absorpt_correction_T_min 0.46
_exptl_absorpt_correction_type psi-scan
_exptl_absorpt_process_details '(ABSCALC; McArdle & Daly, 1999)'
_exptl_crystal_colour colorless
_exptl_crystal_density_diffrn 1.406
_exptl_crystal_density_method 'not measured'
_exptl_crystal_description block
_exptl_crystal_F_000 640
_exptl_crystal_size_max 0.40
_exptl_crystal_size_mid 0.40
_exptl_crystal_size_min 0.35
_refine_diff_density_max 0.453
_refine_diff_density_min -0.487
_refine_ls_extinction_method none
_refine_ls_goodness_of_fit_ref 1.275
_refine_ls_hydrogen_treatment constr
_refine_ls_matrix_type full
_refine_ls_number_parameters 132
_refine_ls_number_reflns 2687
_refine_ls_number_restraints 0
_refine_ls_restrained_S_all 1.275
_refine_ls_R_factor_all 0.0732
_refine_ls_R_factor_gt 0.0670
_refine_ls_shift/su_max 0.000
_refine_ls_shift/su_mean 0.000
_refine_ls_structure_factor_coef Fsqd
_refine_ls_weighting_details 'calc w=1/[\s^2^(Fo^2^)+(0.0001P)^2^+8.9534P] where P=(Fo^2^+2Fc^2^)/3'
_refine_ls_weighting_scheme calc
_refine_ls_wR_factor_gt 0.1581
_refine_ls_wR_factor_ref 0.1593
_reflns_number_gt 2388
_reflns_number_total 2687
_reflns_threshold_expression I>2\s(I)
_cod_data_source_file sj2341.cif
_cod_data_source_block I
_cod_original_sg_symbol_H-M 'P 21/n'
_cod_database_code 2215657
_cod_database_fobs_code 2215657

loop_
_symmetry_equiv_pos_as_xyz
'x, y, z'
'-x+1/2, y+1/2, -z+1/2'
'-x, -y, -z'
'x-1/2, -y-1/2, z-1/2'

loop_
_atom_site_type_symbol
_atom_site_label
_atom_site_fract_x
_atom_site_fract_y
_atom_site_fract_z
_atom_site_U_iso_or_equiv
_atom_site_adp_type
_atom_site_calc_flag
_atom_site_refinement_flags
_atom_site_occupancy
_atom_site_disorder_assembly
_atom_site_disorder_group
Zn Zn 0.24797(10) 0.14548(6) 0.43395(6) 0.0467(3) Uani d . 1 A .
Cl Cl1 0.2396(3) 0.07751(16) 0.58652(15) 0.0690(6) Uani d . 1 . .
Cl Cl2 0.4590(3) 0.24418(18) 0.4487(2) 0.0833(8) Uani d . 1 . .
N N1 0.0079(7) 0.1968(4) 0.3495(5) 0.0476(14) Uani d . 1 . .
N N2 0.2142(8) 0.0459(5) 0.3122(5) 0.0562(16) Uani d . 1 . .
C C1 -0.0956(11) 0.2038(8) 0.4228(8) 0.089(3) Uani d . 1 A .
H H1A -0.0499 0.2517 0.4759 0.106 Uiso calc R 1 . .
H H1B -0.0949 0.1444 0.4585 0.106 Uiso calc R 1 . .
H H1C -0.2101 0.2198 0.3824 0.106 Uiso calc R 1 . .
C C2 0.0250(13) 0.2904(6) 0.3069(10) 0.099(4) Uani d . 1 A .
H H2A 0.1000 0.2872 0.2630 0.119 Uiso calc R 1 . .
H H2B 0.0708 0.3332 0.3659 0.119 Uiso calc R 1 . .
H H2C -0.0845 0.3124 0.2639 0.119 Uiso calc R 1 . .
C C3 -0.0397(18) 0.1419(11) 0.2458(12) 0.049(3) Uiso d P 0.50 A 1
H H3 0.0088 0.1744 0.1952 0.059 Uiso calc PR 0.50 A 1
C C3' -0.0814(17) 0.1143(10) 0.2794(11) 0.040(3) Uiso d P 0.50 A 2
H H3' -0.1085 0.0666 0.3263 0.048 Uiso calc PR 0.50 A 2
C C4 -0.2412(9) 0.1412(6) 0.1940(7) 0.067(2) Uani d . 1 . .
H H4A -0.2954 0.1121 0.2428 0.080 Uiso calc R 1 A 1
H H4B -0.2846 0.2047 0.1779 0.080 Uiso calc R 1 A 1
C C5 -0.273(3) 0.0825(16) 0.0888(18) 0.087(6) Uiso d P 0.50 A 1
H H5A -0.3913 0.0641 0.0708 0.105 Uiso calc PR 0.50 A 1
H H5B -0.2676 0.1282 0.0343 0.105 Uiso calc PR 0.50 A 1
C C5' -0.330(2) 0.0612(12) 0.1266(14) 0.060(4) Uiso d P 0.50 A 2
H H5C -0.3988 0.0852 0.0572 0.072 Uiso calc PR 0.50 A 2
H H5D -0.4062 0.0322 0.1617 0.072 Uiso calc PR 0.50 A 2
C C6 -0.211(3) 0.0220(16) 0.0704(17) 0.073(5) Uiso d P 0.50 A 1
H H6A -0.1929 0.0326 0.0007 0.088 Uiso calc PR 0.50 A 1
H H6B -0.2887 -0.0307 0.0617 0.088 Uiso calc PR 0.50 A 1
C C6' -0.204(3) -0.0172(17) 0.1069(19) 0.087(6) Uiso d P 0.50 A 2
H H6C -0.2395 -0.0770 0.1295 0.104 Uiso calc PR 0.50 A 2
H H6D -0.2240 -0.0213 0.0293 0.104 Uiso calc PR 0.50 A 2
C C7 -0.0311(12) -0.0100(7) 0.1544(7) 0.075(3) Uani d . 1 . .
H H7A -0.0397 -0.0760 0.1715 0.090 Uiso calc R 1 A 1
H H7B 0.0549 -0.0052 0.1175 0.090 Uiso calc R 1 A 1
C C8 0.033(2) 0.0454(12) 0.2630(14) 0.053(4) Uiso d P 0.50 A 1
H H8 -0.0157 0.0142 0.3142 0.064 Uiso calc PR 0.50 A 1
C C8' 0.0396(18) 0.0717(11) 0.2248(13) 0.045(3) Uiso d P 0.50 A 2
H H8' 0.0642 0.1207 0.1783 0.054 Uiso calc PR 0.50 A 2
C C9 0.3344(12) 0.0601(9) 0.2507(8) 0.099(4) Uani d . 1 A .
H H9A 0.3239 0.0095 0.2000 0.118 Uiso calc R 1 . .
H H9B 0.4480 0.0613 0.2994 0.118 Uiso calc R 1 . .
H H9C 0.3104 0.1189 0.2124 0.118 Uiso calc R 1 . .
C C10 0.2425(18) -0.0485(7) 0.3608(10) 0.117(5) Uani d . 1 A .
H H10A 0.1814 -0.0942 0.3089 0.140 Uiso calc R 1 . .
H H10B 0.2029 -0.0502 0.4233 0.140 Uiso calc R 1 . .
H H10C 0.3616 -0.0629 0.3819 0.140 Uiso calc R 1 . .

loop_
_atom_site_aniso_label
_atom_site_aniso_U_11
_atom_site_aniso_U_22
_atom_site_aniso_U_33
_atom_site_aniso_U_12
_atom_site_aniso_U_13
_atom_site_aniso_U_23
Zn 0.0422(4) 0.0500(5) 0.0456(5) -0.0030(4) 0.0101(3) 0.0028(4)
Cl1 0.0779(14) 0.0781(14) 0.0414(10) -0.0194(11) 0.0034(9) 0.0103(9)
Cl2 0.0577(13) 0.0751(15) 0.119(2) -0.0192(11) 0.0298(13) 0.0030(14)
N1 0.044(3) 0.046(3) 0.048(3) 0.006(3) 0.007(3) 0.002(3)
N2 0.053(4) 0.065(4) 0.057(4) 0.010(3) 0.026(3) 0.003(3)
C1 0.061(6) 0.135(10) 0.076(6) 0.025(6) 0.029(5) 0.009(6)
C2 0.090(7) 0.059(6) 0.138(10) 0.012(5) 0.016(7) 0.047(6)
C4 0.048(4) 0.069(5) 0.069(5) 0.006(4) -0.004(4) 0.010(5)
C7 0.087(7) 0.075(6) 0.059(5) -0.015(5) 0.018(5) -0.022(5)
C9 0.074(6) 0.153(11) 0.083(7) -0.005(7) 0.046(6) -0.028(7)
C10 0.205(15) 0.053(6) 0.103(9) 0.016(8) 0.062(9) -0.003(6)

loop_
_atom_type_symbol
_atom_type_description
_atom_type_scat_dispersion_real
_atom_type_scat_dispersion_imag
_atom_type_scat_source
C C 0.0033 0.0016 'International Tables Vol C Tables 4.2.6.8 and 6.1.1.4'
Zn Zn 0.2839 1.4301 'International Tables Vol C Tables 4.2.6.8 and 6.1.1.4'
Cl Cl 0.1484 0.1585 'International Tables Vol C Tables 4.2.6.8 and 6.1.1.4'
N N 0.0061 0.0033 'International Tables Vol C Tables 4.2.6.8 and 6.1.1.4'
H H 0.0000 0.0000 'International Tables Vol C Tables 4.2.6.8 and 6.1.1.4'

loop_
_geom_angle_atom_site_label_1
_geom_angle_atom_site_label_2
_geom_angle_atom_site_label_3
_geom_angle
_geom_angle_publ_flag
N2 Zn N1 87.1(2) yes
N2 Zn Cl2 114.97(19) yes
N1 Zn Cl2 115.24(18) yes
N2 Zn Cl1 110.38(19) yes
N1 Zn Cl1 109.88(18) yes
Cl2 Zn Cl1 115.83(10) yes
C1 N1 C2 109.0(8) ?
C1 N1 C3 124.9(9) ?
C2 N1 C3 99.4(9) ?
C1 N1 C3' 99.6(8) ?
C2 N1 C3' 123.8(8) ?
C3 N1 C3' 28.4(6) ?
C1 N1 Zn 109.4(5) ?
C2 N1 Zn 109.3(5) ?
C3 N1 Zn 103.9(6) ?
C3' N1 Zn 104.9(6) ?
C8 N2 C9 123.0(10) ?
C8 N2 C10 101.3(10) ?
C9 N2 C10 108.2(8) ?
C8 N2 C8' 23.6(7) ?
C9 N2 C8' 101.5(8) ?
C10 N2 C8' 120.7(9) ?
C8 N2 Zn 103.0(7) ?
C9 N2 Zn 111.2(6) ?
C10 N2 Zn 109.2(6) ?
C8' N2 Zn 105.7(6) ?
N1 C1 H1A 109.5 ?
N1 C1 H1B 109.5 ?
H1A C1 H1B 109.5 ?
N1 C1 H1C 109.5 ?
H1A C1 H1C 109.5 ?
H1B C1 H1C 109.5 ?
N1 C2 H2A 109.5 ?
N1 C2 H2B 109.5 ?
H2A C2 H2B 109.5 ?
N1 C2 H2C 109.5 ?
H2A C2 H2C 109.5 ?
H2B C2 H2C 109.5 ?
C8 C3 N1 111.0(12) ?
C8 C3 C4 112.4(12) ?
N1 C3 C4 109.8(10) ?
C8 C3 H3 107.8 ?
N1 C3 H3 107.8 ?
C4 C3 H3 107.8 ?
C4 C3' C8' 108.4(11) ?
C4 C3' N1 113.9(10) ?
C8' C3' N1 108.4(10) ?
C4 C3' H3' 108.7 ?
C8' C3' H3' 108.7 ?
N1 C3' H3' 108.7 ?
C5' C4 C3' 114.3(10) ?
C5' C4 C5 31.8(9) ?
C3' C4 C5 113.1(11) ?
C5' C4 C3 121.4(10) ?
C3' C4 C3 27.6(6) ?
C5 C4 C3 104.6(11) ?
C5' C4 H4A 79.3 ?
C3' C4 H4A 83.5 ?
C5 C4 H4A 110.8 ?
C3 C4 H4A 110.8 ?
C5' C4 H4B 119.9 ?
C3' C4 H4B 125.7 ?
C5 C4 H4B 110.8 ?
C3 C4 H4B 110.8 ?
H4A C4 H4B 108.9 ?
C6 C5 C4 132(2) ?
C6 C5 H5A 104.3 ?
C4 C5 H5A 104.3 ?
C6 C5 H5B 104.3 ?
C4 C5 H5B 104.3 ?
H5A C5 H5B 105.6 ?
C4 C5' C6' 113.4(14) ?
C4 C5' H5C 108.9 ?
C6' C5' H5C 108.9 ?
C4 C5' H5D 108.9 ?
C6' C5' H5D 108.9 ?
H5C C5' H5D 107.7 ?
C5 C6 C7 119(2) ?
C5 C6 H6A 107.6 ?
C7 C6 H6A 107.6 ?
C5 C6 H6B 107.6 ?
C7 C6 H6B 107.6 ?
H6A C6 H6B 107.0 ?
C7 C6' C5' 120.9(17) ?
C7 C6' H6C 107.1 ?
C5' C6' H6C 107.1 ?
C7 C6' H6D 107.1 ?
C5' C6' H6D 107.1 ?
H6C C6' H6D 106.8 ?
C6' C7 C8' 119.7(13) ?
C6' C7 C8 117.7(13) ?
C8' C7 C8 23.9(7) ?
C6' C7 C6 26.3(11) ?
C8' C7 C6 107.8(11) ?
C8 C7 C6 117.4(11) ?
C6' C7 H7A 83.8 ?
C8' C7 H7A 131.0 ?
C8 C7 H7A 108.0 ?
C6 C7 H7A 108.0 ?
C6' C7 H7B 126.8 ?
C8' C7 H7B 92.1 ?
C8 C7 H7B 108.0 ?
C6 C7 H7B 108.0 ?
H7A C7 H7B 107.2 ?
N2 C8 C3 112.5(13) ?
N2 C8 C7 115.4(11) ?
C3 C8 C7 108.5(13) ?
N2 C8 H8 106.7 ?
C3 C8 H8 106.7 ?
C7 C8 H8 106.7 ?
C7 C8' C3' 114.1(12) ?
C7 C8' N2 111.3(11) ?
C3' C8' N2 110.2(11) ?
C7 C8' H8' 107.0 ?
C3' C8' H8' 107.0 ?
N2 C8' H8' 107.0 ?
N2 C9 H9A 109.5 ?
N2 C9 H9B 109.5 ?
H9A C9 H9B 109.5 ?
N2 C9 H9C 109.5 ?
H9A C9 H9C 109.5 ?
H9B C9 H9C 109.5 ?
N2 C10 H10A 109.5 ?
N2 C10 H10B 109.5 ?
H10A C10 H10B 109.5 ?
N2 C10 H10C 109.5 ?
H10A C10 H10C 109.5 ?
H10B C10 H10C 109.5 ?

loop_
_geom_bond_atom_site_label_1
_geom_bond_atom_site_label_2
_geom_bond_distance
_geom_bond_publ_flag
Zn N2 2.073(7) yes
Zn N1 2.086(6) yes
Zn Cl2 2.199(2) yes
Zn Cl1 2.219(2) yes
N1 C1 1.461(10) ?
N1 C2 1.462(10) ?
N1 C3 1.500(15) ?
N1 C3' 1.528(14) ?
N2 C8 1.438(16) ?
N2 C9 1.462(10) ?
N2 C10 1.468(11) ?
N2 C8' 1.585(16) ?
C1 H1A 0.9600 ?
C1 H1B 0.9600 ?
C1 H1C 0.9600 ?
C2 H2A 0.9600 ?
C2 H2B 0.9600 ?
C2 H2C 0.9600 ?
C3 C8 1.49(2) ?
C3 C4 1.596(16) ?
C3 H3 0.9800 ?
C3' C4 1.494(14) ?
C3' C8' 1.513(19) ?
C3' H3' 0.9800 ?
C4 C5' 1.485(18) ?
C4 C5 1.55(2) ?
C4 H4A 0.9700 ?
C4 H4B 0.9700 ?
C5 C6 1.06(2) ?
C5 H5A 0.9700 ?
C5 H5B 0.9700 ?
C5' C6' 1.59(3) ?
C5' H5C 0.9700 ?
C5' H5D 0.9700 ?
C6 C7 1.62(2) ?
C6 H6A 0.9700 ?
C6 H6B 0.9700 ?
C6' C7 1.38(2) ?
C6' H6C 0.9700 ?
C6' H6D 0.9700 ?
C7 C8' 1.482(16) ?
C7 C8 1.559(17) ?
C7 H7A 0.9700 ?
C7 H7B 0.9700 ?
C8 H8 0.9800 ?
C8' H8' 0.9800 ?
C9 H9A 0.9600 ?
C9 H9B 0.9600 ?
C9 H9C 0.9600 ?
C10 H10A 0.9600 ?
C10 H10B 0.9600 ?
C10 H10C 0.9600 ?

loop_
_geom_torsion_atom_site_label_1
_geom_torsion_atom_site_label_2
_geom_torsion_atom_site_label_3
_geom_torsion_atom_site_label_4
_geom_torsion
N2 Zn N1 C1 128.6(6)
Cl2 Zn N1 C1 -115.1(6)
Cl1 Zn N1 C1 17.9(6)
N2 Zn N1 C2 -112.2(6)
Cl2 Zn N1 C2 4.1(7)
Cl1 Zn N1 C2 137.2(6)
N2 Zn N1 C3 -6.8(8)
Cl2 Zn N1 C3 109.5(7)
Cl1 Zn N1 C3 -117.4(7)
N2 Zn N1 C3' 22.5(7)
Cl2 Zn N1 C3' 138.8(6)
Cl1 Zn N1 C3' -88.2(7)
N1 Zn N2 C8 -19.6(9)
Cl2 Zn N2 C8 -136.2(8)
Cl1 Zn N2 C8 90.5(8)
N1 Zn N2 C9 113.9(6)
Cl2 Zn N2 C9 -2.6(7)
Cl1 Zn N2 C9 -135.9(6)
N1 Zn N2 C10 -126.7(7)
Cl2 Zn N2 C10 116.8(7)
Cl1 Zn N2 C10 -16.5(7)
N1 Zn N2 C8' 4.6(7)
Cl2 Zn N2 C8' -112.0(7)
Cl1 Zn N2 C8' 114.7(7)
C1 N1 C3 C8 -93.7(14)
C2 N1 C3 C8 145.1(12)
C3' N1 C3 C8 -63.3(17)
Zn N1 C3 C8 32.4(14)
C1 N1 C3 C4 31.2(15)
C2 N1 C3 C4 -89.9(11)
C3' N1 C3 C4 61.7(16)
Zn N1 C3 C4 157.3(8)
C1 N1 C3' C4 79.6(11)
C2 N1 C3' C4 -41.1(14)
C3 N1 C3' C4 -75.5(18)
Zn N1 C3' C4 -167.2(8)
C1 N1 C3' C8' -159.6(11)
C2 N1 C3' C8' 79.7(13)
C3 N1 C3' C8' 45.4(16)
Zn N1 C3' C8' -46.4(12)
C8' C3' C4 C5' 60.1(15)
N1 C3' C4 C5' -179.1(11)
C8' C3' C4 C5 25.3(17)
N1 C3' C4 C5 146.2(12)
C8' C3' C4 C3 -51.7(16)
N1 C3' C4 C3 69.2(17)
C8 C3 C4 C5' -26.1(19)
N1 C3 C4 C5' -150.3(12)
C8 C3 C4 C3' 56.5(17)
N1 C3 C4 C3' -67.6(16)
C8 C3 C4 C5 -55.6(17)
N1 C3 C4 C5 -179.8(12)
C5' C4 C5 C6 -90(4)
C3' C4 C5 C6 9(4)
C3 C4 C5 C6 37(3)
C3' C4 C5' C6' -33.8(19)
C5 C4 C5' C6' 61(2)
C3 C4 C5' C6' -4(2)
C4 C5 C6 C7 -12(4)
C4 C5' C6' C7 3(3)
C5' C6' C7 C8' 0(3)
C5' C6' C7 C8 27(3)
C5' C6' C7 C6 -69(3)
C5 C6 C7 C6' 103(4)
C5 C6 C7 C8' -19(3)
C5 C6 C7 C8 5(3)
C9 N2 C8 C3 -82.1(16)
C10 N2 C8 C3 157.2(13)
C8' N2 C8 C3 -55(2)
Zn N2 C8 C3 44.3(15)
C9 N2 C8 C7 43.1(18)
C10 N2 C8 C7 -77.6(14)
C8' N2 C8 C7 70(2)
Zn N2 C8 C7 169.4(10)
N1 C3 C8 N2 -55.0(18)
C4 C3 C8 N2 -178.4(10)
N1 C3 C8 C7 176.1(10)
C4 C3 C8 C7 52.7(17)
C6' C7 C8 N2 176.4(15)
C8' C7 C8 N2 -82(2)
C6 C7 C8 N2 -153.9(13)
C6' C7 C8 C3 -56(2)
C8' C7 C8 C3 45(2)
C6 C7 C8 C3 -26.7(19)
C6' C7 C8' C3' 27(2)
C8 C7 C8' C3' -65(2)
C6 C7 C8' C3' 53.0(17)
C6' C7 C8' N2 152.6(15)
C8 C7 C8' N2 61(2)
C6 C7 C8' N2 178.4(11)
C4 C3' C8' C7 -56.2(16)
N1 C3' C8' C7 179.6(10)
C4 C3' C8' N2 177.7(10)
N1 C3' C8' N2 53.6(14)
C8 N2 C8' C7 -73(2)
C9 N2 C8' C7 84.1(12)
C10 N2 C8' C7 -35.4(15)
Zn N2 C8' C7 -159.7(9)
C8 N2 C8' C3' 54(2)
C9 N2 C8' C3' -148.3(12)
C10 N2 C8' C3' 92.2(13)
Zn N2 C8' C3' -32.2(13)
